data_2219012
loop_
_publ_author_name
'Urdaneta, Neudo A.'
'Gonz\'alez, Teresa'
'Brice\~no, Alexander'

_publ_section_title (<i>Z</i>)-3-Chloro-3-phenyl-<i>N</i>-[(<i>S</i>)-1-phenylethyl]prop-2-enamide
_journal_coeditor_code HB2746
_journal_issue 8
_journal_name_full 'Acta Crystallographica Section E'
_journal_page_first o1372
_journal_paper_doi 10.1107/S160053680801876X
_journal_volume 64
_journal_year 2008
_chemical_formula_iupac 'C17 H16 Cl N O'
_chemical_formula_moiety 'C17 H16 Cl N O'
_chemical_formula_sum 'C17 H16 Cl N O'
_chemical_formula_weight 285.76
_chemical_name_systematic (<i>Z</i>)-3-Chloro-3-phenyl-<i>N</i>-[(<i>S</i>)-1-phenylethyl]prop-2-enamide
_space_group_IT_number 19
_symmetry_cell_setting orthorhombic
_symmetry_space_group_name_Hall 'P 2ac 2ab'
_symmetry_space_group_name_H-M 'P 21 21 21'
_atom_sites_solution_hydrogens mixed
_atom_sites_solution_primary direct
_atom_sites_solution_secondary difmap
_cell_angle_alpha 90.00
_cell_angle_beta 90.00
_cell_angle_gamma 90.00
_cell_formula_units_Z 8
_cell_length_a 9.803(3)
_cell_length_b 14.976(5)
_cell_length_c 20.823(6)
_cell_measurement_reflns_used 16200
_cell_measurement_temperature 293(2)
_cell_measurement_theta_max 27.4913
_cell_measurement_theta_min 1.6748
_cell_volume 3057.0(16)
_computing_cell_refinement 'CrystalClear (Rigaku, 2002)'
_computing_data_collection 'CrystalClear (Rigaku, 2002)'
_computing_data_reduction 'CrystalStructure (Rigaku/MSC, 2004)'
_computing_molecular_graphics 'SHELXLTL-NT (Sheldrick, 2008) and DIAMOND (Brandenburg, 1999)'
_computing_publication_material 'SHELXLTL-NT (Sheldrick, 2008) and PLATON (Spek, 2003)'
_computing_structure_refinement 'SHELXLTL-NT (Sheldrick, 2008)'
_computing_structure_solution 'SHELXLTL-NT (Sheldrick, 2008)'
_diffrn_ambient_temperature 293(2)
_diffrn_measured_fraction_theta_full 0.974
_diffrn_measured_fraction_theta_max 0.809
_diffrn_measurement_device 'Mercury (2x2 bin mode)'
_diffrn_measurement_device_type 'Rigaku AFC-7S Mercury'
_diffrn_measurement_method '\w '
_diffrn_radiation_monochromator graphite
_diffrn_radiation_source 'Normal-focus sealed tube'
_diffrn_radiation_type MoK\a
_diffrn_radiation_wavelength 0.71070
_diffrn_reflns_av_R_equivalents 0.0634
_diffrn_reflns_av_sigmaI/netI 0.0672
_diffrn_reflns_limit_h_max 11
_diffrn_reflns_limit_h_min -8
_diffrn_reflns_limit_k_max 17
_diffrn_reflns_limit_k_min -17
_diffrn_reflns_limit_l_max 24
_diffrn_reflns_limit_l_min -24
_diffrn_reflns_number 32660
_diffrn_reflns_theta_full 25.00
_diffrn_reflns_theta_max 27.95
_diffrn_reflns_theta_min 1.67
_diffrn_standards_decay_% 0
_diffrn_standards_interval_count 0
_diffrn_standards_interval_time 0
_diffrn_standards_number 0
_exptl_absorpt_coefficient_mu 0.245
_exptl_absorpt_correction_T_max 0.985
_exptl_absorpt_correction_T_min 0.897
_exptl_absorpt_correction_type multi-scan
_exptl_absorpt_process_details '(Jacobson, 1998)'
_exptl_crystal_colour Colourless
_exptl_crystal_density_diffrn 1.242
_exptl_crystal_density_method 'not measured'
_exptl_crystal_description Block
_exptl_crystal_F_000 1200
_exptl_crystal_size_max 0.48
_exptl_crystal_size_mid 0.38
_exptl_crystal_size_min 0.28
_refine_diff_density_max 0.182
_refine_diff_density_min -0.282
_refine_ls_abs_structure_details 'Flack (1983), 1693 Friedel pairs'
_refine_ls_abs_structure_Flack -0.03(9)
_refine_ls_extinction_coef 0.0040(7)
_refine_ls_extinction_expression Fc^*^=kFc[1+0.001xFc^2^\l^3^/sin(2\q)]^-1/4^
_refine_ls_extinction_method 'SHELXLTL-NT (Sheldrick, 2008)'
_refine_ls_goodness_of_fit_ref 1.071
_refine_ls_hydrogen_treatment constr
_refine_ls_matrix_type full
_refine_ls_number_parameters 362
_refine_ls_number_reflns 5802
_refine_ls_number_restraints 0
_refine_ls_restrained_S_all 1.071
_refine_ls_R_factor_all 0.1212
_refine_ls_R_factor_gt 0.0701
_refine_ls_shift/su_max 0.000
_refine_ls_shift/su_mean 0.000
_refine_ls_structure_factor_coef Fsqd
_refine_ls_weighting_details 'calc w=1/[\s^2^(Fo^2^)+(0.0533P)^2^+1.3975P] where P=(Fo^2^+2Fc^2^)/3'
_refine_ls_weighting_scheme calc
_refine_ls_wR_factor_gt 0.1371
_refine_ls_wR_factor_ref 0.1609
_reflns_number_gt 3687
_reflns_number_total 5802
_reflns_threshold_expression I>2\s(I)
_cod_data_source_file hb2746.cif
_cod_data_source_block I
_cod_depositor_comments
;
The following automatic conversions were performed:

'_atom_sites_solution_hydrogens' value 'difmap and geom' was changed
to 'mixed'.

Automatic conversion script
Id: cif_fix_values 6452 2018-10-05 10:23:21Z andrius 
;
_cod_original_cell_volume 3057.2(15)
_cod_database_code 2219012
_cod_database_fobs_code 2219012

loop_
_symmetry_equiv_pos_as_xyz
'x, y, z'
'x+1/2, -y+1/2, -z'
'-x, y+1/2, -z+1/2'
'-x+1/2, -y, z+1/2'

loop_
_atom_site_type_symbol
_atom_site_label
_atom_site_fract_x
_atom_site_fract_y
_atom_site_fract_z
_atom_site_U_iso_or_equiv
_atom_site_adp_type
_atom_site_calc_flag
_atom_site_refinement_flags
_atom_site_occupancy
Cl Cl1 0.22516(10) 0.07828(9) 0.67679(6) 0.0689(4) Uani d . 1
Cl Cl2 0.67708(13) -0.13296(11) 0.71017(7) 0.0894(5) Uani d . 1
O O1 0.1409(3) -0.0600(2) 0.58351(14) 0.0657(9) Uani d . 1
O O2 0.6351(3) -0.0446(3) 0.58420(16) 0.0829(11) Uani d . 1
N N1 -0.0829(3) -0.0843(2) 0.56625(16) 0.0500(9) Uani d . 1
H H1N -0.1799 -0.0749 0.5718 0.075 Uiso d R 1
N N2 0.4251(4) -0.0362(3) 0.54294(19) 0.0606(10) Uani d . 1
H H2N 0.3285 -0.0424 0.5436 0.091 Uiso d R 1
C C1 0.0512(4) 0.0668(3) 0.68930(19) 0.0472(10) Uani d . 1
C C2 -0.0235(4) 0.0157(3) 0.6501(2) 0.0545(12) Uani d . 1
H H2 -0.1172 0.0186 0.6567 0.065 Uiso calc R 1
C C3 0.0199(4) -0.0450(3) 0.5976(2) 0.0530(11) Uani d . 1
C C4 -0.0595(4) -0.1488(3) 0.5152(2) 0.0505(11) Uani d . 1
H H4 0.0189 -0.1856 0.5275 0.061 Uiso calc R 1
C C5 -0.0041(4) 0.1173(3) 0.7437(2) 0.0559(12) Uani d . 1
C C6 -0.1234(5) 0.0899(3) 0.7744(2) 0.0677(13) Uani d . 1
H H6 -0.1676 0.0382 0.7610 0.081 Uiso calc R 1
C C7 -0.1763(5) 0.1392(4) 0.8244(2) 0.0772(15) Uani d . 1
H H7 -0.2560 0.1202 0.8445 0.093 Uiso calc R 1
C C8 -0.1139(5) 0.2153(4) 0.8451(2) 0.0749(15) Uani d . 1
H H8 -0.1520 0.2489 0.8781 0.090 Uiso calc R 1
C C9 0.0041(5) 0.2415(4) 0.8171(2) 0.0771(15) Uani d . 1
H H9 0.0488 0.2921 0.8322 0.092 Uiso calc R 1
C C10 0.0592(5) 0.1940(4) 0.7663(3) 0.0736(15) Uani d . 1
H H10 0.1394 0.2137 0.7471 0.088 Uiso calc R 1
C C11 -0.1834(5) -0.2102(3) 0.5095(3) 0.0742(15) Uani d . 1
H H11A -0.2015 -0.2374 0.5503 0.111 Uiso calc R 1
H H11B -0.1652 -0.2558 0.4782 0.111 Uiso calc R 1
H H11C -0.2613 -0.1760 0.4963 0.111 Uiso calc R 1
C C12 -0.0270(4) -0.1055(3) 0.4513(2) 0.0498(11) Uani d . 1
C C13 -0.0587(5) -0.0188(3) 0.4370(2) 0.0660(13) Uani d . 1
H H13 -0.1011 0.0165 0.4679 0.079 Uiso calc R 1
C C14 -0.0291(6) 0.0174(4) 0.3779(3) 0.0816(16) Uani d . 1
H H14 -0.0522 0.0762 0.3688 0.098 Uiso calc R 1
C C15 0.0353(6) -0.0344(4) 0.3321(3) 0.0823(17) Uani d . 1
H H15 0.0554 -0.0101 0.2921 0.099 Uiso calc R 1
C C16 0.0697(5) -0.1213(4) 0.3450(2) 0.0748(15) Uani d . 1
H H16 0.1129 -0.1561 0.3141 0.090 Uiso calc R 1
C C17 0.0391(4) -0.1558(3) 0.4044(2) 0.0598(13) Uani d . 1
H H17 0.0633 -0.2145 0.4135 0.072 Uiso calc R 1
C C18 0.5007(4) -0.1343(3) 0.6992(2) 0.0566(12) Uani d . 1
C C19 0.4457(4) -0.0998(3) 0.6462(2) 0.0562(12) Uani d . 1
H H19 0.3510 -0.1024 0.6444 0.067 Uiso calc R 1
C C20 0.5118(4) -0.0577(3) 0.5898(2) 0.0564(12) Uani d . 1
C C21 0.4705(5) -0.0075(4) 0.4790(2) 0.0692(14) Uani d . 1
H H21 0.5526 -0.0416 0.4682 0.083 Uiso calc R 1
C C22 0.4252(5) -0.1776(3) 0.7526(2) 0.0643(13) Uani d . 1
C C23 0.2911(5) -0.1517(4) 0.7646(2) 0.0753(15) Uani d . 1
H H23 0.2495 -0.1081 0.7395 0.090 Uiso calc R 1
C C24 0.2199(7) -0.1923(5) 0.8150(3) 0.104(2) Uani d . 1
H H24 0.1321 -0.1733 0.8250 0.125 Uiso calc R 1
C C25 0.2783(10) -0.2597(6) 0.8497(3) 0.118(3) Uani d . 1
H H25 0.2282 -0.2879 0.8817 0.141 Uiso calc R 1
C C26 0.4087(9) -0.2858(5) 0.8380(3) 0.110(2) Uani d . 1
H H26 0.4480 -0.3314 0.8620 0.132 Uiso calc R 1
C C27 0.4825(6) -0.2440(4) 0.7900(3) 0.0804(16) Uani d . 1
H H27 0.5725 -0.2608 0.7827 0.096 Uiso calc R 1
C C28 0.3596(6) -0.0315(4) 0.4295(2) 0.0913(18) Uani d . 1
H H28A 0.3381 -0.0938 0.4328 0.137 Uiso calc R 1
H H28B 0.3924 -0.0188 0.3870 0.137 Uiso calc R 1
H H28C 0.2792 0.0032 0.4377 0.137 Uiso calc R 1
C C29 0.5052(5) 0.0901(4) 0.4736(2) 0.0669(14) Uani d . 1
C C30 0.4374(6) 0.1545(4) 0.5075(3) 0.0836(16) Uani d . 1
H H30 0.3710 0.1374 0.5370 0.100 Uiso calc R 1
C C31 0.4653(8) 0.2447(5) 0.4992(4) 0.107(2) Uani d . 1
H H31 0.4184 0.2873 0.5231 0.128 Uiso calc R 1
C C32 0.5621(9) 0.2707(5) 0.4559(4) 0.113(2) Uani d . 1
H H32 0.5811 0.3310 0.4502 0.136 Uiso calc R 1
C C33 0.6305(7) 0.2085(6) 0.4209(4) 0.118(3) Uani d . 1
H H33 0.6956 0.2267 0.3912 0.142 Uiso calc R 1
C C34 0.6043(6) 0.1177(5) 0.4292(3) 0.0914(19) Uani d . 1
H H34 0.6523 0.0757 0.4053 0.110 Uiso calc R 1

loop_
_atom_site_aniso_label
_atom_site_aniso_U_11
_atom_site_aniso_U_22
_atom_site_aniso_U_33
_atom_site_aniso_U_12
_atom_site_aniso_U_13
_atom_site_aniso_U_23
Cl1 0.0419(6) 0.0814(9) 0.0833(9) -0.0033(6) 0.0006(5) -0.0198(7)
Cl2 0.0494(7) 0.1156(12) 0.1032(11) 0.0039(7) -0.0093(7) 0.0216(9)
O1 0.0387(17) 0.089(3) 0.069(2) 0.0026(16) 0.0028(14) -0.0176(18)
O2 0.0356(18) 0.127(3) 0.086(2) 0.0029(17) 0.0049(16) 0.012(2)
N1 0.0369(18) 0.063(2) 0.050(2) -0.0017(17) -0.0002(15) -0.0064(19)
N2 0.0381(19) 0.074(3) 0.070(3) -0.0029(18) -0.0024(18) 0.005(2)
C1 0.035(2) 0.058(3) 0.049(3) -0.003(2) -0.0022(18) 0.002(2)
C2 0.042(2) 0.063(3) 0.059(3) 0.002(2) 0.006(2) 0.005(2)
C3 0.051(3) 0.059(3) 0.049(3) 0.002(2) 0.003(2) -0.002(2)
C4 0.050(2) 0.053(3) 0.049(3) 0.003(2) -0.007(2) 0.003(2)
C5 0.050(2) 0.072(3) 0.046(3) 0.002(2) 0.001(2) -0.004(2)
C6 0.067(3) 0.074(4) 0.062(3) -0.011(3) 0.017(2) -0.013(3)
C7 0.068(3) 0.099(4) 0.065(3) -0.007(3) 0.022(3) -0.015(3)
C8 0.071(3) 0.092(4) 0.061(3) 0.006(3) 0.010(3) -0.023(3)
C9 0.077(3) 0.081(4) 0.073(4) -0.010(3) 0.013(3) -0.025(3)
C10 0.059(3) 0.085(4) 0.077(4) -0.010(3) 0.002(3) -0.019(3)
C11 0.080(3) 0.068(4) 0.075(3) -0.023(3) -0.010(3) -0.003(3)
C12 0.048(2) 0.060(3) 0.042(3) -0.004(2) -0.0019(18) -0.002(2)
C13 0.086(4) 0.056(3) 0.056(3) 0.004(3) 0.003(3) 0.006(3)
C14 0.110(5) 0.059(4) 0.076(4) 0.000(3) 0.005(3) 0.018(3)
C15 0.103(4) 0.086(5) 0.058(3) -0.022(3) 0.011(3) 0.007(3)
C16 0.085(4) 0.087(4) 0.053(3) -0.004(3) 0.010(3) -0.009(3)
C17 0.057(3) 0.067(3) 0.055(3) 0.001(2) -0.001(2) -0.009(3)
C18 0.042(2) 0.062(3) 0.066(3) 0.004(2) 0.000(2) -0.011(3)
C19 0.039(2) 0.068(3) 0.061(3) -0.001(2) 0.004(2) -0.002(3)
C20 0.037(2) 0.063(3) 0.069(3) 0.004(2) 0.003(2) -0.005(2)
C21 0.057(3) 0.083(4) 0.067(3) 0.006(3) 0.007(2) 0.004(3)
C22 0.065(3) 0.067(3) 0.060(3) -0.007(3) -0.001(3) -0.017(3)
C23 0.069(3) 0.083(4) 0.073(3) -0.011(3) 0.010(3) -0.008(3)
C24 0.089(4) 0.123(6) 0.100(5) -0.024(4) 0.035(4) -0.025(5)
C25 0.155(8) 0.132(7) 0.066(4) -0.041(6) 0.025(5) -0.001(4)
C26 0.150(7) 0.110(6) 0.070(4) -0.006(5) 0.011(5) 0.012(4)
C27 0.093(4) 0.091(4) 0.058(3) 0.001(3) -0.006(3) 0.005(3)
C28 0.101(4) 0.100(5) 0.073(4) -0.022(3) -0.018(3) 0.002(3)
C29 0.050(3) 0.088(4) 0.062(3) -0.002(3) -0.005(2) 0.009(3)
C30 0.083(4) 0.084(5) 0.084(4) -0.003(3) 0.006(3) 0.007(3)
C31 0.137(6) 0.075(5) 0.108(5) -0.003(4) 0.003(5) 0.011(4)
C32 0.127(6) 0.088(6) 0.124(7) -0.021(5) -0.027(5) 0.024(5)
C33 0.098(5) 0.124(7) 0.133(7) -0.027(5) -0.004(5) 0.062(6)
C34 0.071(4) 0.108(5) 0.096(5) -0.003(3) 0.012(3) 0.019(4)

loop_
_atom_type_symbol
_atom_type_description
_atom_type_scat_dispersion_real
_atom_type_scat_dispersion_imag
_atom_type_scat_source
C C 0.0033 0.0016 'International Tables Vol C Tables 4.2.6.8 and 6.1.1.4'
H H 0.0000 0.0000 'International Tables Vol C Tables 4.2.6.8 and 6.1.1.4'
Cl Cl 0.1484 0.1585 'International Tables Vol C Tables 4.2.6.8 and 6.1.1.4'
N N 0.0061 0.0033 'International Tables Vol C Tables 4.2.6.8 and 6.1.1.4'
O O 0.0106 0.0060 'International Tables Vol C Tables 4.2.6.8 and 6.1.1.4'

loop_
_geom_angle_atom_site_label_1
_geom_angle_atom_site_label_2
_geom_angle_atom_site_label_3
_geom_angle
_geom_angle_publ_flag
C3 N1 C4 122.0(3) n
C3 N1 H1N 128.2 ?
C4 N1 H1N 109.8 ?
C20 N2 C21 122.8(4) n
C20 N2 H2N 126.9 ?
C21 N2 H2N 110.1 ?
C2 C1 C5 124.4(4) ?
C2 C1 Cl1 120.2(3) n
C5 C1 Cl1 115.4(3) n
C1 C2 C3 130.1(4) ?
C1 C2 H2 115.0 ?
C3 C2 H2 115.0 ?
O1 C3 N1 121.6(4) n
O1 C3 C2 124.0(4) n
N1 C3 C2 114.4(4) ?
N1 C4 C12 113.0(3) n
N1 C4 C11 109.3(4) n
C12 C4 C11 110.9(3) ?
N1 C4 H4 107.8 ?
C12 C4 H4 107.8 ?
C11 C4 H4 107.8 ?
C10 C5 C6 117.7(4) ?
C10 C5 C1 121.5(4) ?
C6 C5 C1 120.8(4) ?
C7 C6 C5 120.3(5) ?
C7 C6 H6 119.9 ?
C5 C6 H6 119.9 ?
C8 C7 C6 121.2(5) ?
C8 C7 H7 119.4 ?
C6 C7 H7 119.4 ?
C9 C8 C7 119.4(5) ?
C9 C8 H8 120.3 ?
C7 C8 H8 120.3 ?
C8 C9 C10 120.9(5) ?
C8 C9 H9 119.6 ?
C10 C9 H9 119.6 ?
C9 C10 C5 120.6(5) ?
C9 C10 H10 119.7 ?
C5 C10 H10 119.7 ?
C4 C11 H11A 109.5 ?
C4 C11 H11B 109.5 ?
H11A C11 H11B 109.5 ?
C4 C11 H11C 109.5 ?
H11A C11 H11C 109.5 ?
H11B C11 H11C 109.5 ?
C13 C12 C17 117.8(4) ?
C13 C12 C4 123.4(4) ?
C17 C12 C4 118.8(4) ?
C12 C13 C14 121.3(5) ?
C12 C13 H13 119.3 ?
C14 C13 H13 119.3 ?
C13 C14 C15 119.6(5) ?
C13 C14 H14 120.2 ?
C15 C14 H14 120.2 ?
C16 C15 C14 120.6(5) ?
C16 C15 H15 119.7 ?
C14 C15 H15 119.7 ?
C15 C16 C17 118.7(5) ?
C15 C16 H16 120.6 ?
C17 C16 H16 120.6 ?
C16 C17 C12 121.9(5) ?
C16 C17 H17 119.0 ?
C12 C17 H17 119.0 ?
C19 C18 C22 126.0(4) ?
C19 C18 Cl2 120.3(4) ?
C22 C18 Cl2 113.7(4) ?
C18 C19 C20 130.1(4) ?
C18 C19 H19 114.9 ?
C20 C19 H19 114.9 ?
O2 C20 N2 121.2(4) ?
O2 C20 C19 124.9(4) ?
N2 C20 C19 113.9(4) ?
N2 C21 C29 114.9(4) ?
N2 C21 C28 108.9(4) ?
C29 C21 C28 109.6(4) ?
N2 C21 H21 107.7 ?
C29 C21 H21 107.7 ?
C28 C21 H21 107.7 ?
C27 C22 C23 118.9(5) ?
C27 C22 C18 122.2(5) ?
C23 C22 C18 118.9(5) ?
C22 C23 C24 118.9(6) ?
C22 C23 H23 120.5 ?
C24 C23 H23 120.5 ?
C25 C24 C23 120.6(6) ?
C25 C24 H24 119.7 ?
C23 C24 H24 119.7 ?
C26 C25 C24 120.8(7) ?
C26 C25 H25 119.6 ?
C24 C25 H25 119.6 ?
C25 C26 C27 119.4(7) ?
C25 C26 H26 120.3 ?
C27 C26 H26 120.3 ?
C22 C27 C26 121.3(6) ?
C22 C27 H27 119.3 ?
C26 C27 H27 119.3 ?
C21 C28 H28A 109.5 ?
C21 C28 H28B 109.5 ?
H28A C28 H28B 109.5 ?
C21 C28 H28C 109.5 ?
H28A C28 H28C 109.5 ?
H28B C28 H28C 109.5 ?
C30 C29 C34 117.9(6) ?
C30 C29 C21 122.4(5) ?
C34 C29 C21 119.5(5) ?
C29 C30 C31 121.7(6) ?
C29 C30 H30 119.1 ?
C31 C30 H30 119.1 ?
C32 C31 C30 119.7(7) ?
C32 C31 H31 120.2 ?
C30 C31 H31 120.2 ?
C33 C32 C31 120.1(7) ?
C33 C32 H32 119.9 ?
C31 C32 H32 119.9 ?
C32 C33 C34 120.8(7) ?
C32 C33 H33 119.6 ?
C34 C33 H33 119.6 ?
C33 C34 C29 119.8(7) ?
C33 C34 H34 120.1 ?
C29 C34 H34 120.1 ?

loop_
_geom_bond_atom_site_label_1
_geom_bond_atom_site_label_2
_geom_bond_distance
_geom_bond_publ_flag
Cl1 C1 1.734(4) n
Cl2 C18 1.745(4) ?
O1 C3 1.242(5) n
O2 C20 1.231(5) n
N1 C3 1.338(5) n
N1 C4 1.455(5) n
N1 H1N 0.9677 ?
N2 C20 1.333(6) n
N2 C21 1.469(6) n
N2 H2N 0.9518 ?
C1 C2 1.338(6) ?
C1 C5 1.467(6) ?
C2 C3 1.483(6) ?
C2 H2 0.9300 ?
C4 C12 1.513(6) ?
C4 C11 1.528(6) ?
C4 H4 0.9800 ?
C5 C10 1.387(7) ?
C5 C6 1.394(6) ?
C6 C7 1.378(6) ?
C6 H6 0.9300 ?
C7 C8 1.363(7) ?
C7 H7 0.9300 ?
C8 C9 1.353(7) ?
C8 H8 0.9300 ?
C9 C10 1.385(7) ?
C9 H9 0.9300 ?
C10 H10 0.9300 ?
C11 H11A 0.9600 ?
C11 H11B 0.9600 ?
C11 H11C 0.9600 ?
C12 C13 1.369(6) ?
C12 C17 1.394(6) ?
C13 C14 1.376(7) ?
C13 H13 0.9300 ?
C14 C15 1.382(7) ?
C14 H14 0.9300 ?
C15 C16 1.370(7) ?
C15 H15 0.9300 ?
C16 C17 1.374(7) ?
C16 H16 0.9300 ?
C17 H17 0.9300 ?
C18 C19 1.332(6) ?
C18 C22 1.484(7) ?
C19 C20 1.483(6) ?
C19 H19 0.9300 ?
C21 C29 1.504(8) ?
C21 C28 1.541(7) ?
C21 H21 0.9800 ?
C22 C27 1.382(7) ?
C22 C23 1.394(7) ?
C23 C24 1.399(8) ?
C23 H23 0.9300 ?
C24 C25 1.367(10) ?
C24 H24 0.9300 ?
C25 C26 1.359(9) ?
C25 H25 0.9300 ?
C26 C27 1.385(8) ?
C26 H26 0.9300 ?
C27 H27 0.9300 ?
C28 H28A 0.9600 ?
C28 H28B 0.9600 ?
C28 H28C 0.9600 ?
C29 C30 1.368(7) ?
C29 C34 1.404(7) ?
C30 C31 1.390(8) ?
C30 H30 0.9300 ?
C31 C32 1.366(10) ?
C31 H31 0.9300 ?
C32 C33 1.359(10) ?
C32 H32 0.9300 ?
C33 C34 1.394(9) ?
C33 H33 0.9300 ?
C34 H34 0.9300 ?

loop_
_geom_hbond_atom_site_label_D
_geom_hbond_atom_site_label_H
_geom_hbond_atom_site_label_A
_geom_hbond_site_symmetry_A
_geom_hbond_distance_DH
_geom_hbond_distance_HA
_geom_hbond_distance_DA
_geom_hbond_angle_DHA
_geom_hbond_publ_flag
N1 H1N O2 1_455 0.97 1.89 2.852(4) 174 yes
N2 H2N O1 . 0.95 2.04 2.933(5) 157 yes
C10 H10 Cl1 . 0.93 2.64 3.021(6) 105 yes
C13 H13 N1 . 0.93 2.55 2.874(5) 101 yes
C19 H19 O1 . 0.93 2.50 3.315(5) 146 yes
C27 H27 Cl2 . 0.93 2.65 3.028(6) 105 yes
C30 H30 N2 . 0.93 2.65 2.951(5) 99 yes

loop_
_cod_related_entry_id
_cod_related_entry_database
_cod_related_entry_code
1 ChemSpider 24740286
